data_4133088
loop_
_publ_author_name
'Carter, Joseph H.'
'Han, Xue'
'Moreau, Florian Y.'
'da Silva, Ivan'
'Nevin, Adam'
'Godfrey, Harry G. W.'
'Tang, Chiu C.'
'Yang, Sihai'
'Schr\"oder, Martin'

_publ_section_title
;
 Exceptional Adsorption and Binding of Sulfur Dioxide in a Robust
 Zirconium-Based Metal-Organic Framework.
;
_journal_issue 46
_journal_name_full 'Journal of the American Chemical Society'
_journal_page_first 15564
_journal_page_last 15567
_journal_paper_doi 10.1021/jacs.8b08433
_journal_volume 140
_journal_year 2018
_chemical_formula_moiety 'C44 H24 N2 O16 Zr3'
_chemical_formula_sum 'C44 H24 N2 O16 Zr3'
_chemical_formula_weight 1110.3372
_chemical_name_mineral MFM-601_empty
_space_group_IT_number 141
_space_group_name_Hall '-I 4bd 2'
_space_group_name_H-M_alt 'I 41/a m d :2'
_symmetry_cell_setting tetragonal
_symmetry_space_group_name_Hall '-I 4bd 2'
_symmetry_space_group_name_H-M 'I 41/a m d :2'
_cell_angle_alpha 90
_cell_angle_beta 90
_cell_angle_gamma 90
_cell_formula_units_Z 8
_cell_length_a 20.7442(2)
_cell_length_b 20.7442(2)
_cell_length_c 66.4456(7)
_cell_measurement_temperature 298
_cell_volume 28593.0(5)
_diffrn_ambient_temperature 298
_diffrn_measurement_device_type 'Diamond I11 Powder Diffractometer'
_diffrn_radiation_type synchrotron
_diffrn_radiation_wavelength 0.826013
_diffrn_source Synchrotron
_exptl_crystal_density_diffrn 0.51586
_pd_meas_scan_method continuous
_pd_proc_ls_prof_R_factor 7.33118493
_pd_proc_ls_prof_wR_expected 2.52289059
_pd_proc_ls_prof_wR_factor 10.2876465
_pd_spec_mounting 'borosilicate capillary'
_pd_spec_mount_mode transmission
_pd_spec_shape cylinder
_refine_ls_goodness_of_fit_all 4.077722
_refine_ls_R_factor_all 6.04348861
_refine_ls_shift/su_max 0.001
_cod_data_source_file ja8b08433_si_002.cif
_cod_data_source_block MFM-601_empty
_cod_original_cell_volume 28593.1(7)
_cod_original_sg_symbol_H-M I41/amd:2
_cod_database_code 4133088

loop_
_symmetry_equiv_pos_as_xyz
'x, y, z '
'-x, y, z '
'-x+1/2, -y, z+1/2 '
'-x+1/2, y, -z+1/2 '
'-y+1/4, -x+1/4, -z-1/4 '
'-y+1/4, x-1/4, z+1/4 '
'-y-1/4, -x+1/4, z-1/4 '
'-y-1/4, x-1/4, -z+1/4 '
'y+1/4, -x+1/4, z-1/4 '
'y+1/4, x-1/4, -z+1/4 '
'y-1/4, -x+1/4, -z-1/4 '
'y-1/4, x-1/4, z+1/4 '
'x, -y, -z '
'-x, -y, -z '
'x+1/2, -y, z+1/2 '
'x+1/2, y, -z+1/2 '
'x+1/2, y+1/2, z+1/2 '
'-x+1/2, y+1/2, z+1/2 '
'-x, -y+1/2, z '
'-x, y+1/2, -z '
'-y-1/4, -x-1/4, -z+1/4 '
'-y-1/4, x+1/4, z-1/4 '
'-y+1/4, -x-1/4, z+1/4 '
'-y+1/4, x+1/4, -z-1/4 '
'y-1/4, -x-1/4, z+1/4 '
'y-1/4, x+1/4, -z-1/4 '
'y+1/4, -x-1/4, -z+1/4 '
'y+1/4, x+1/4, z-1/4 '
'x+1/2, -y+1/2, -z+1/2 '
'-x+1/2, -y+1/2, -z+1/2 '
'x, -y+1/2, z '
'x, y+1/2, -z '

loop_
_atom_site_label
_atom_site_type_symbol
_atom_site_symmetry_multiplicity
_atom_site_fract_x
_atom_site_fract_y
_atom_site_fract_z
_atom_site_occupancy
_atom_site_B_iso_or_equiv
C7AA C 16 0.0636(5) 0.5 0 1 10.0(3)
C8AA C 32 0.0318(2) 0.4507(5) 0.0077(2) 1 10.0(3)
C6AA C 16 0.1404(7) 0.5 0 1 10.0(3)
C5 C 32 0.1753(7) 0.4703(11) 0.0164(2) 1 10.0(3)
C5AA C 32 0.2423(7) 0.4726(10) 0.01515(18) 1 10.0(3)
C4 C 32 0.2854(8) 0.441(2) 0.0325(4) 1 10.0(3)
C3 C 32 0.3370(8) 0.3996(19) 0.0275(7) 1 10.0(3)
C2 C 32 0.3752(8) 0.372(3) 0.0428(8) 1 10.0(3)
C3AA C 32 0.3617(8) 0.386(4) 0.0633(8) 1 10.0(3)
C14 C 32 0.3101(8) 0.427(5) 0.0683(5) 1 10.0(3)
C0AA C 32 0.2719(8) 0.455(4) 0.0530(3) 1 10.0(3)
C7 C 32 0.3969(8) 0.360(5) 0.0775(9) 1 10.0(3)
O2AA O 32 0.4460(11) 0.317(5) 0.0725(12) 1 10.0(3)
O6 O 32 0.3854(11) 0.376(7) 0.0976(8) 1 10.0(3)
H8AA H 32 0.0543(2) 0.4158(7) 0.0131(4) 1 12.0(4)
H5 H 32 0.1527(7) 0.4511(18) 0.0270(3) 1 12.0(4)
H3 H 32 0.3459(9) 0.3905(11) 0.0140(7) 1 12.0(4)
H2 H 32 0.4093(9) 0.344(3) 0.0395(10) 1 12.0(4)
H14 H 32 0.3012(9) 0.436(6) 0.0818(4) 1 12.0(4)
H0AA H 32 0.2378(9) 0.482(4) 0.05630(16) 1 12.0(4)
N1b N 16 0.2751(12) 0.5 0 1 10.0(3)
ZR1 Zr 8 0.5 0.25 0.08925(11) 1 6.29(15)
ZR2 Zr 16 0.41608(16) 0.33392(16) 0.125 1 6.29(15)
O1 O 16 0.4101(17) 0.25 0.1036(5) 1 10.0(3)
O2 O 16 0.5 0.3417(17) 0.1067(5) 1 10.0(3)
O0AA O 32 0.2970(7) 0.3015(7) 0.1204(3) 1 10.0(3)
